data_2240751
loop_
_publ_author_name
'Ahmad, Jimmy'
'Abdul Halim, Siti Nadiah'
'How, Fiona N.-F.'

_publ_section_title
;
 Crystal structure of benzyltriphenylphosphonium chloride monohydrate
;
_journal_coeditor_code SU5134
_journal_issue 6
_journal_name_full 'Acta Crystallographica Section E'
_journal_page_first o410
_journal_page_last o411
_journal_paper_doi 10.1107/S2056989015009159
_journal_volume 71
_journal_year 2015
_chemical_formula_iupac 'C25 H22 P +, Cl -, H2 O'
_chemical_formula_moiety 'C25 H22 P +, Cl -, H2 O'
_chemical_formula_sum 'C25 H24 Cl O P'
_chemical_formula_weight 406.86
_chemical_name_systematic
;
Benzyltriphenylphosphonium chloride monohydrate
;
_space_group_crystal_system monoclinic
_space_group_IT_number 14
_space_group_name_Hall '-P 2ybc'
_space_group_name_H-M_alt 'P 1 21/c 1'
_symmetry_space_group_name_Hall '-P 2ybc'
_symmetry_space_group_name_H-M 'P 1 21/c 1'
_atom_sites_solution_hydrogens geom
_atom_sites_solution_primary iterative
_atom_sites_solution_secondary difmap
_audit_creation_method
;
Olex2 1.2
(compiled 2014.09.19 svn.r3010 for OlexSys, GUI svn.r4874)
;
_cell_angle_alpha 90.00
_cell_angle_beta 109.728(9)
_cell_angle_gamma 90.00
_cell_formula_units_Z 4
_cell_length_a 9.7368(8)
_cell_length_b 19.7474(17)
_cell_length_c 11.4170(9)
_cell_measurement_reflns_used 2649
_cell_measurement_temperature 100.1(6)
_cell_measurement_theta_max 30.1260
_cell_measurement_theta_min 3.5970
_cell_volume 2066.4(3)
_computing_cell_refinement
;
CrysAlis PRO (Agilent, 2013)
;
_computing_data_collection
;
CrysAlis PRO (Agilent, 2013)
;
_computing_data_reduction
;
CrysAlis PRO (Agilent, 2013)
;
_computing_molecular_graphics
;
OLEX2 (Dolomanov <i>et al.</i>,  2009)
;
_computing_publication_material
;
PublCIF (Westrip, 2010)
;
_computing_structure_refinement
;
SHELXL2013 (Sheldrick, 2015)
;
_computing_structure_solution
;
<i>OLEX2.solve</i> (Bourhis <i>et al.</i>,  2015)
;
_diffrn_ambient_temperature 100.1(6)
_diffrn_detector_area_resol_mean 10.4041
_diffrn_measured_fraction_theta_full 0.999
_diffrn_measured_fraction_theta_max 0.881
_diffrn_measurement_device_type 'Agilent SuperNova (Dual, Cu at zero, Atlas)'
_diffrn_measurement_method '\w scans'
_diffrn_radiation_monochromator mirror
_diffrn_radiation_type MoK\a
_diffrn_radiation_wavelength 0.71073
_diffrn_reflns_av_R_equivalents 0.0672
_diffrn_reflns_limit_h_max 13
_diffrn_reflns_limit_h_min -13
_diffrn_reflns_limit_k_max 18
_diffrn_reflns_limit_k_min -26
_diffrn_reflns_limit_l_max 15
_diffrn_reflns_limit_l_min -16
_diffrn_reflns_number 12625
_diffrn_reflns_theta_full 26.00
_diffrn_reflns_theta_max 30.25
_diffrn_reflns_theta_min 3.03
_exptl_absorpt_coefficient_mu 0.275
_exptl_absorpt_correction_T_max 1.00000
_exptl_absorpt_correction_T_min 0.81255
_exptl_absorpt_correction_type multi-scan
_exptl_absorpt_process_details
;
(CrysAlis PRO; Agilent 2013)
;
_exptl_crystal_colour colourless
_exptl_crystal_density_diffrn 1.308
_exptl_crystal_density_method 'not measured'
_exptl_crystal_description block
_exptl_crystal_F_000 856
_exptl_crystal_size_max 0.30
_exptl_crystal_size_mid 0.25
_exptl_crystal_size_min 0.20
_refine_diff_density_max 0.899
_refine_diff_density_min -0.717
_refine_ls_extinction_method none
_refine_ls_goodness_of_fit_ref 1.069
_refine_ls_hydrogen_treatment constr
_refine_ls_matrix_type full
_refine_ls_number_parameters 256
_refine_ls_number_reflns 5434
_refine_ls_number_restraints 0
_refine_ls_restrained_S_all 1.069
_refine_ls_R_factor_all 0.0953
_refine_ls_R_factor_gt 0.0669
_refine_ls_shift/su_max 0.000
_refine_ls_shift/su_mean 0.000
_refine_ls_structure_factor_coef Fsqd
_refine_ls_weighting_details 'calc w=1/[\s^2^(Fo^2^)+(0.0844P)^2^+1.2017P] where P=(Fo^2^+2Fc^2^)/3'
_refine_ls_weighting_scheme calc
_refine_ls_wR_factor_gt 0.1645
_refine_ls_wR_factor_ref 0.1939
_reflns_number_gt 3901
_reflns_number_total 5434
_reflns_threshold_expression I>2sigma(I)
_cod_data_source_file su5134sup1.cif
_cod_data_source_block I
_cod_database_code 2240751

loop_
_space_group_symop_id
_space_group_symop_operation_xyz
1 'x, y, z'
2 '-x, y+1/2, -z+1/2'
3 '-x, -y, -z'
4 'x, -y-1/2, z-1/2'

loop_
_atom_site_type_symbol
_atom_site_label
_atom_site_fract_x
_atom_site_fract_y
_atom_site_fract_z
_atom_site_U_iso_or_equiv
_atom_site_adp_type
_atom_site_calc_flag
_atom_site_occupancy
Cl Cl1 0.25025(7) 0.57674(4) 0.31223(6) 0.02397(19) Uani d 1
P P1 0.34083(7) 0.36232(3) 0.34126(5) 0.01553(18) Uani d 1
C C18 0.2330(3) 0.37275(14) -0.0334(2) 0.0213(5) Uani d 1
H H18 0.2775 0.3645 -0.0923 0.026 Uiso calc 1
C C7 0.4679(3) 0.43096(13) 0.3966(2) 0.0178(5) Uani d 1
H H7A 0.4141 0.4727 0.3933 0.021 Uiso calc 1
H H7B 0.5262 0.4227 0.4829 0.021 Uiso calc 1
C C8 0.4377(3) 0.28343(13) 0.3638(2) 0.0173(5) Uani d 1
C C24 0.0575(3) 0.29764(17) 0.5078(2) 0.0270(6) Uani d 1
H H24 0.0103 0.2574 0.5131 0.032 Uiso calc 1
C C3 0.7862(3) 0.41102(16) 0.2782(3) 0.0260(6) Uani d 1
H H3 0.8712 0.3856 0.2960 0.031 Uiso calc 1
C C13 0.5493(3) 0.27260(14) 0.4777(2) 0.0219(6) Uani d 1
H H13 0.5710 0.3055 0.5396 0.026 Uiso calc 1
C C20 0.2189(3) 0.36118(14) 0.4295(2) 0.0187(5) Uani d 1
C C5 0.6222(3) 0.49415(15) 0.1536(2) 0.0239(6) Uani d 1
H H5 0.5977 0.5252 0.0885 0.029 Uiso calc 1
C C6 0.5303(3) 0.48535(14) 0.2233(2) 0.0205(5) Uani d 1
H H6 0.4441 0.5100 0.2042 0.025 Uiso calc 1
C C4 0.7491(3) 0.45721(15) 0.1805(2) 0.0246(6) Uani d 1
H H4 0.8098 0.4631 0.1334 0.030 Uiso calc 1
C C15 0.0985(3) 0.39724(15) 0.1413(2) 0.0226(6) Uani d 1
H H15 0.0535 0.4058 0.1998 0.027 Uiso calc 1
C C14 0.2409(3) 0.37351(13) 0.1790(2) 0.0163(5) Uani d 1
C C19 0.3092(3) 0.36202(13) 0.0909(2) 0.0195(5) Uani d 1
H H19 0.4054 0.3472 0.1161 0.023 Uiso calc 1
C C1 0.5683(3) 0.43952(13) 0.3214(2) 0.0174(5) Uani d 1
C C10 0.4851(3) 0.17419(15) 0.2931(3) 0.0257(6) Uani d 1
H H10 0.4640 0.1412 0.2313 0.031 Uiso calc 1
C C11 0.5955(3) 0.16351(16) 0.4041(3) 0.0290(6) Uani d 1
H H11 0.6491 0.1236 0.4171 0.035 Uiso calc 1
C C16 0.0233(3) 0.40826(16) 0.0154(2) 0.0263(6) Uani d 1
H H16 -0.0722 0.4241 -0.0103 0.032 Uiso calc 1
C C17 0.0900(3) 0.39582(15) -0.0711(2) 0.0240(6) Uani d 1
H H17 0.0391 0.4029 -0.1552 0.029 Uiso calc 1
C C9 0.4051(3) 0.23357(14) 0.2723(2) 0.0215(5) Uani d 1
H H9 0.3297 0.2402 0.1973 0.026 Uiso calc 1
C C22 0.1048(3) 0.41462(18) 0.5617(3) 0.0313(7) Uani d 1
H H22 0.0892 0.4528 0.6031 0.038 Uiso calc 1
C C25 0.1486(3) 0.30063(15) 0.4365(2) 0.0223(6) Uani d 1
H H25 0.1624 0.2625 0.3939 0.027 Uiso calc 1
C C12 0.6270(3) 0.21230(16) 0.4971(3) 0.0282(6) Uani d 1
H H12 0.7006 0.2045 0.5727 0.034 Uiso calc 1
C C21 0.1962(3) 0.41847(16) 0.4911(2) 0.0255(6) Uani d 1
H H21 0.2418 0.4591 0.4851 0.031 Uiso calc 1
C C2 0.6968(3) 0.40286(15) 0.3491(2) 0.0224(6) Uani d 1
H H2 0.7229 0.3727 0.4155 0.027 Uiso calc 1
C C23 0.0372(3) 0.35462(17) 0.5707(2) 0.0294(7) Uani d 1
H H23 -0.0224 0.3523 0.6193 0.035 Uiso calc 1
O O1 0.8349(4) 0.22715(17) 0.2572(3) 0.0728(10) Uani d 1
H H1A 0.8551 0.2282 0.3357 0.109 Uiso d 1
H H1B 0.8042 0.1879 0.2301 0.109 Uiso d 1

loop_
_atom_site_aniso_label
_atom_site_aniso_U_11
_atom_site_aniso_U_22
_atom_site_aniso_U_33
_atom_site_aniso_U_12
_atom_site_aniso_U_13
_atom_site_aniso_U_23
Cl1 0.0225(3) 0.0253(4) 0.0235(3) 0.0063(3) 0.0070(2) 0.0027(2)
P1 0.0149(3) 0.0154(3) 0.0171(3) 0.0005(2) 0.0063(2) -0.0006(2)
C18 0.0283(14) 0.0186(13) 0.0210(11) -0.0047(11) 0.0135(10) -0.0034(10)
C7 0.0177(12) 0.0158(13) 0.0201(11) -0.0006(10) 0.0066(9) -0.0017(9)
C8 0.0164(11) 0.0161(13) 0.0228(11) 0.0015(10) 0.0112(9) 0.0031(9)
C24 0.0219(13) 0.0311(16) 0.0307(14) 0.0016(13) 0.0124(11) 0.0099(12)
C3 0.0193(13) 0.0267(16) 0.0328(14) 0.0012(12) 0.0098(11) 0.0016(11)
C13 0.0210(13) 0.0214(14) 0.0240(12) 0.0010(11) 0.0083(10) 0.0020(10)
C20 0.0163(12) 0.0243(14) 0.0147(11) 0.0036(11) 0.0043(9) 0.0014(9)
C5 0.0281(14) 0.0210(14) 0.0211(12) -0.0041(12) 0.0063(10) 0.0025(10)
C6 0.0183(12) 0.0174(13) 0.0245(12) -0.0019(11) 0.0054(9) -0.0005(10)
C4 0.0250(14) 0.0258(16) 0.0278(13) -0.0045(12) 0.0152(11) -0.0001(11)
C15 0.0200(13) 0.0278(15) 0.0206(11) 0.0038(12) 0.0079(10) -0.0007(10)
C14 0.0177(12) 0.0157(12) 0.0157(10) -0.0024(10) 0.0059(9) -0.0013(9)
C19 0.0194(12) 0.0171(13) 0.0242(12) -0.0001(10) 0.0102(10) -0.0008(10)
C1 0.0147(11) 0.0151(12) 0.0217(11) -0.0028(10) 0.0053(9) -0.0020(9)
C10 0.0310(15) 0.0169(14) 0.0336(14) -0.0013(12) 0.0165(12) -0.0020(11)
C11 0.0287(15) 0.0198(15) 0.0414(15) 0.0066(13) 0.0157(12) 0.0032(12)
C16 0.0208(13) 0.0320(17) 0.0242(13) 0.0045(12) 0.0053(10) 0.0010(11)
C17 0.0291(14) 0.0220(14) 0.0187(11) -0.0037(12) 0.0053(10) 0.0013(10)
C9 0.0232(13) 0.0172(13) 0.0253(12) 0.0002(11) 0.0097(10) 0.0007(10)
C22 0.0288(15) 0.042(2) 0.0265(13) 0.0001(14) 0.0136(12) -0.0091(12)
C25 0.0245(13) 0.0207(14) 0.0247(12) 0.0017(11) 0.0124(10) 0.0041(10)
C12 0.0243(14) 0.0256(16) 0.0332(14) 0.0043(12) 0.0076(11) 0.0080(12)
C21 0.0232(13) 0.0265(16) 0.0289(13) -0.0035(12) 0.0115(11) -0.0078(11)
C2 0.0191(12) 0.0230(14) 0.0243(12) -0.0028(11) 0.0063(10) 0.0028(10)
C23 0.0230(13) 0.047(2) 0.0214(12) 0.0061(14) 0.0116(11) 0.0058(12)
O1 0.080(2) 0.053(2) 0.0685(19) -0.0064(18) 0.0032(18) -0.0002(15)

loop_
_atom_type_symbol
_atom_type_description
_atom_type_scat_dispersion_real
_atom_type_scat_dispersion_imag
_atom_type_scat_source
C C 0.0033 0.0016 'International Tables Vol C Tables 4.2.6.8 and 6.1.1.4'
H H 0.0000 0.0000 'International Tables Vol C Tables 4.2.6.8 and 6.1.1.4'
Cl Cl 0.1484 0.1585 'International Tables Vol C Tables 4.2.6.8 and 6.1.1.4'
O O 0.0106 0.0060 'International Tables Vol C Tables 4.2.6.8 and 6.1.1.4'
P P 0.1023 0.0942 'International Tables Vol C Tables 4.2.6.8 and 6.1.1.4'

loop_
_geom_angle_atom_site_label_1
_geom_angle_atom_site_label_2
_geom_angle_atom_site_label_3
_geom_angle
C8 P1 C7 109.74(12)
C8 P1 C20 108.86(12)
C20 P1 C7 108.56(12)
C14 P1 C7 109.82(12)
C14 P1 C8 109.33(12)
C14 P1 C20 110.51(11)
C19 C18 H18 119.8
C19 C18 C17 120.3(2)
C17 C18 H18 119.8
P1 C7 H7A 109.1
P1 C7 H7B 109.1
H7A C7 H7B 107.8
C1 C7 P1 112.58(17)
C1 C7 H7A 109.1
C1 C7 H7B 109.1
C13 C8 P1 118.1(2)
C9 C8 P1 122.10(19)
C9 C8 C13 119.8(2)
C25 C24 H24 120.0
C23 C24 H24 120.0
C23 C24 C25 119.9(3)
C4 C3 H3 120.0
C2 C3 H3 120.0
C2 C3 C4 120.1(3)
C8 C13 H13 120.4
C12 C13 C8 119.3(3)
C12 C13 H13 120.4
C25 C20 P1 118.2(2)
C21 C20 P1 121.4(2)
C21 C20 C25 120.3(2)
C6 C5 H5 119.8
C4 C5 H5 119.8
C4 C5 C6 120.5(2)
C5 C6 H6 120.2
C1 C6 C5 119.6(2)
C1 C6 H6 120.2
C3 C4 H4 120.1
C5 C4 C3 119.8(3)
C5 C4 H4 120.1
C14 C15 H15 120.2
C14 C15 C16 119.7(2)
C16 C15 H15 120.2
C15 C14 P1 119.93(19)
C15 C14 C19 120.0(2)
C19 C14 P1 119.98(19)
C18 C19 C14 119.6(2)
C18 C19 H19 120.2
C14 C19 H19 120.2
C6 C1 C7 118.9(2)
C2 C1 C7 121.2(2)
C2 C1 C6 119.9(2)
C11 C10 H10 119.7
C11 C10 C9 120.5(3)
C9 C10 H10 119.7
C10 C11 H11 120.0
C10 C11 C12 120.1(3)
C12 C11 H11 120.0
C15 C16 H16 119.9
C17 C16 C15 120.2(3)
C17 C16 H16 119.9
C18 C17 H17 119.9
C16 C17 C18 120.2(2)
C16 C17 H17 119.9
C8 C9 H9 120.0
C10 C9 C8 119.9(2)
C10 C9 H9 120.0
C21 C22 H22 119.8
C23 C22 H22 119.8
C23 C22 C21 120.4(3)
C24 C25 C20 119.5(3)
C24 C25 H25 120.3
C20 C25 H25 120.3
C13 C12 C11 120.3(3)
C13 C12 H12 119.8
C11 C12 H12 119.8
C20 C21 C22 119.4(3)
C20 C21 H21 120.3
C22 C21 H21 120.3
C3 C2 C1 120.3(2)
C3 C2 H2 119.9
C1 C2 H2 119.9
C24 C23 H23 119.8
C22 C23 C24 120.4(3)
C22 C23 H23 119.8
H1A O1 H1B 109.5

loop_
_geom_bond_atom_site_label_1
_geom_bond_atom_site_label_2
_geom_bond_distance
P1 C7 1.800(3)
P1 C8 1.794(3)
P1 C20 1.798(3)
P1 C14 1.792(2)
C18 H18 0.9300
C18 C19 1.378(3)
C18 C17 1.388(4)
C7 H7A 0.9700
C7 H7B 0.9700
C7 C1 1.512(4)
C8 C13 1.401(4)
C8 C9 1.392(4)
C24 H24 0.9300
C24 C25 1.392(4)
C24 C23 1.385(4)
C3 H3 0.9300
C3 C4 1.391(4)
C3 C2 1.384(4)
C13 H13 0.9300
C13 C12 1.388(4)
C20 C25 1.394(4)
C20 C21 1.388(4)
C5 H5 0.9300
C5 C6 1.395(4)
C5 C4 1.377(4)
C6 H6 0.9300
C6 C1 1.390(4)
C4 H4 0.9300
C15 H15 0.9300
C15 C14 1.387(4)
C15 C16 1.393(4)
C14 C19 1.398(3)
C19 H19 0.9300
C1 C2 1.386(4)
C10 H10 0.9300
C10 C11 1.374(4)
C10 C9 1.383(4)
C11 H11 0.9300
C11 C12 1.389(4)
C16 H16 0.9300
C16 C17 1.374(4)
C17 H17 0.9300
C9 H9 0.9300
C22 H22 0.9300
C22 C21 1.390(4)
C22 C23 1.376(5)
C25 H25 0.9300
C12 H12 0.9300
C21 H21 0.9300
C2 H2 0.9300
C23 H23 0.9300
O1 H1A 0.8504
O1 H1B 0.8496

loop_
_geom_hbond_atom_site_label_D
_geom_hbond_atom_site_label_H
_geom_hbond_atom_site_label_A
_geom_hbond_site_symmetry_A
_geom_hbond_distance_DH
_geom_hbond_distance_HA
_geom_hbond_distance_DA
_geom_hbond_angle_DHA
O1 H1B Cl1 2_645 0.85 2.27 3.114(3) 170
C7 H7A Cl1 . 0.97 2.57 3.511(3) 162
C7 H7B Cl1 3_666 0.97 2.60 3.528(2) 160
C12 H12 O1 4_566 0.93 2.47 3.207(5) 136
C17 H17 Cl1 3_565 0.93 2.81 3.562(3) 139
C3 H3 Cg4 1_655 0.93 2.83 3.584(3) 139
C18 H18 Cg2 4_565 0.93 2.98 3.720(3) 137

loop_
_geom_torsion_atom_site_label_1
_geom_torsion_atom_site_label_2
_geom_torsion_atom_site_label_3
_geom_torsion_atom_site_label_4
_geom_torsion
P1 C7 C1 C6 94.1(3)
P1 C7 C1 C2 -86.2(3)
P1 C8 C13 C12 -179.3(2)
P1 C8 C9 C10 178.5(2)
P1 C20 C25 C24 177.77(19)
P1 C20 C21 C22 -177.8(2)
P1 C14 C19 C18 -178.0(2)
C7 P1 C8 C13 44.1(2)
C7 P1 C8 C9 -135.8(2)
C7 P1 C20 C25 -156.91(19)
C7 P1 C20 C21 22.1(2)
C7 P1 C14 C15 -102.9(2)
C7 P1 C14 C19 73.5(2)
C7 C1 C2 C3 179.4(2)
C8 P1 C7 C1 65.5(2)
C8 P1 C20 C25 -37.5(2)
C8 P1 C20 C21 141.5(2)
C8 P1 C14 C15 136.6(2)
C8 P1 C14 C19 -47.0(2)
C8 C13 C12 C11 0.6(4)
C13 C8 C9 C10 -1.4(4)
C20 P1 C7 C1 -175.62(17)
C20 P1 C8 C13 -74.5(2)
C20 P1 C8 C9 105.5(2)
C20 P1 C14 C15 16.8(3)
C20 P1 C14 C19 -166.8(2)
C5 C6 C1 C7 179.6(2)
C5 C6 C1 C2 -0.1(4)
C6 C5 C4 C3 -0.3(4)
C6 C1 C2 C3 -0.9(4)
C4 C3 C2 C1 1.4(4)
C4 C5 C6 C1 0.8(4)
C15 C14 C19 C18 -1.6(4)
C15 C16 C17 C18 -0.5(5)
C14 P1 C7 C1 -54.7(2)
C14 P1 C8 C13 164.6(2)
C14 P1 C8 C9 -15.3(3)
C14 P1 C20 C25 82.6(2)
C14 P1 C20 C21 -98.4(2)
C14 C15 C16 C17 -0.1(5)
C19 C18 C17 C16 0.1(4)
C10 C11 C12 C13 -1.2(5)
C11 C10 C9 C8 0.9(4)
C16 C15 C14 P1 177.6(2)
C16 C15 C14 C19 1.2(4)
C17 C18 C19 C14 1.0(4)
C9 C8 C13 C12 0.7(4)
C9 C10 C11 C12 0.4(4)
C25 C24 C23 C22 1.1(4)
C25 C20 C21 C22 1.2(4)
C21 C20 C25 C24 -1.3(4)
C21 C22 C23 C24 -1.1(4)
C2 C3 C4 C5 -0.8(4)
C23 C24 C25 C20 0.1(4)
C23 C22 C21 C20 0.0(4)

_cod_database_fobs_code 2240751
